data_4345383
loop_
_publ_author_name
'Tan, Wen-Jie'
'Liu, Yin-Tu'
'Zhu, Min'
'Zhu, Tie-Jun'
'Zhao, Xin-Bing'
'Tao, Xu-Tang'
'Xia, Sheng-Qing'

_publ_section_title
;
 Structure, Magnetism, and Thermoelectric Properties of
 Magnesium-Containing Antimonide Zintl Phases Sr14MgSb11 and Eu14MgSb11.
;
_journal_issue 3
_journal_name_full 'Inorganic chemistry'
_journal_page_first 1646
_journal_page_last 1654
_journal_paper_doi 10.1021/acs.inorgchem.6b02724
_journal_volume 56
_journal_year 2017
_chemical_formula_sum 'Mg Sb11 Sr14'
_chemical_formula_weight 2590.24
_space_group_IT_number 142
_symmetry_cell_setting tetragonal
_symmetry_space_group_name_Hall '-I 4bd 2c'
_symmetry_space_group_name_H-M 'I 41/a c d :2'
_atom_sites_solution_primary direct
_atom_sites_solution_secondary difmap
_audit_creation_method SHELXL-97
_audit_update_record
;
2016-07-08 # Formatted by publCIF
;
_cell_angle_alpha 90.00
_cell_angle_beta 90.00
_cell_angle_gamma 90.00
_cell_formula_units_Z 8
_cell_length_a 17.5691(14)
_cell_length_b 17.5691(14)
_cell_length_c 23.399(4)
_cell_measurement_reflns_used 1984
_cell_measurement_temperature 296(2)
_cell_measurement_theta_max 26.96
_cell_measurement_theta_min 2.39
_cell_volume 7222.6(15)
_computing_cell_refinement 'Bruker SMART'
_computing_data_collection 'Bruker SMART'
_computing_data_reduction 'Bruker SAINT'
_computing_molecular_graphics 'Bruker SHELXTL'
_computing_publication_material 'Bruker SHELXTL'
_computing_structure_refinement 'SHELXL-97 (Sheldrick, 1997)'
_computing_structure_solution 'SHELXS-97 (Sheldrick, 1990)'
_diffrn_ambient_temperature 296(2)
_diffrn_measured_fraction_theta_full 0.997
_diffrn_measured_fraction_theta_max 0.997
_diffrn_measurement_device_type 'CCD area detector'
_diffrn_measurement_method 'phi and omega scans'
_diffrn_radiation_monochromator graphite
_diffrn_radiation_source 'fine-focus sealed tube'
_diffrn_radiation_type MoK\a
_diffrn_radiation_wavelength 0.71073
_diffrn_reflns_av_R_equivalents 0.0929
_diffrn_reflns_av_sigmaI/netI 0.0482
_diffrn_reflns_limit_h_max 22
_diffrn_reflns_limit_h_min -18
_diffrn_reflns_limit_k_max 22
_diffrn_reflns_limit_k_min -21
_diffrn_reflns_limit_l_max 30
_diffrn_reflns_limit_l_min -30
_diffrn_reflns_number 20640
_diffrn_reflns_theta_full 27.53
_diffrn_reflns_theta_max 27.53
_diffrn_reflns_theta_min 2.32
_exptl_absorpt_coefficient_mu 28.553
_exptl_absorpt_correction_T_max 0.2792
_exptl_absorpt_correction_T_min 0.1624
_exptl_absorpt_correction_type multi-scan
_exptl_absorpt_process_details 'APEX2 Software Suite (Bruker,2005)'
_exptl_crystal_colour black
_exptl_crystal_density_diffrn 4.764
_exptl_crystal_density_method 'not measured'
_exptl_crystal_description needle
_exptl_crystal_F_000 8840
_exptl_crystal_size_max 0.10
_exptl_crystal_size_mid 0.06
_exptl_crystal_size_min 0.06
_refine_diff_density_max 1.045
_refine_diff_density_min -1.251
_refine_diff_density_rms 0.298
_refine_ls_extinction_method non\
_refine_ls_goodness_of_fit_ref 1.061
_refine_ls_matrix_type full
_refine_ls_number_parameters 65
_refine_ls_number_reflns 2084
_refine_ls_number_restraints 0
_refine_ls_restrained_S_all 1.061
_refine_ls_R_factor_all 0.0615
_refine_ls_R_factor_gt 0.0354
_refine_ls_shift/su_max 0.000
_refine_ls_shift/su_mean 0.000
_refine_ls_structure_factor_coef Fsqd
_refine_ls_weighting_details 'calc w=1/[\s^2^(Fo^2^)+(0.0254P)^2^+24.4502P] where P=(Fo^2^+2Fc^2^)/3'
_refine_ls_weighting_scheme calc
_refine_ls_wR_factor_gt 0.0646
_refine_ls_wR_factor_ref 0.0721
_reflns_number_gt 1555
_reflns_number_total 2084
_reflns_threshold_expression >2sigma(I)
_cod_data_source_file ic6b02724_si_002.cif
_cod_data_source_block s
_cod_original_cell_volume 7222.6(14)
_cod_original_sg_symbol_H-M I4(1)/acd
_cod_database_code 4345383

loop_
_symmetry_equiv_pos_as_xyz
'x, y, z'
'-x+1/2, -y, z+1/2'
'-y+1/4, x+3/4, z+1/4'
'y+1/4, -x+1/4, z+3/4'
'-x+1/2, y, -z'
'x, -y, -z+1/2'
'y+1/4, x+3/4, -z+3/4'
'-y+1/4, -x+1/4, -z+1/4'
'x+1/2, y+1/2, z+1/2'
'-x+1, -y+1/2, z+1'
'-y+3/4, x+5/4, z+3/4'
'y+3/4, -x+3/4, z+5/4'
'-x+1, y+1/2, -z+1/2'
'x+1/2, -y+1/2, -z+1'
'y+3/4, x+5/4, -z+5/4'
'-y+3/4, -x+3/4, -z+3/4'
'-x, -y, -z'
'x-1/2, y, -z-1/2'
'y-1/4, -x-3/4, -z-1/4'
'-y-1/4, x-1/4, -z-3/4'
'x-1/2, -y, z'
'-x, y, z-1/2'
'-y-1/4, -x-3/4, z-3/4'
'y-1/4, x-1/4, z-1/4'
'-x+1/2, -y+1/2, -z+1/2'
'x, y+1/2, -z'
'y+1/4, -x-1/4, -z+1/4'
'-y+1/4, x+1/4, -z-1/4'
'x, -y+1/2, z+1/2'
'-x+1/2, y+1/2, z'
'-y+1/4, -x-1/4, z-1/4'
'y+1/4, x+1/4, z+1/4'

loop_
_atom_site_label
_atom_site_type_symbol
_atom_site_fract_x
_atom_site_fract_y
_atom_site_fract_z
_atom_site_U_iso_or_equiv
_atom_site_adp_type
_atom_site_occupancy
_atom_site_symmetry_multiplicity
_atom_site_calc_flag
_atom_site_refinement_flags
Sr1 Sr 0.04179(5) 0.07231(4) 0.17254(3) 0.01996(19) Uani 1 1 d .
Sr2 Sr 0.02216(5) 0.37384(5) 0.00504(3) 0.0243(2) Uani 1 1 d .
Sr3 Sr 0.35504(6) 0.0000 0.2500 0.0174(2) Uani 1 2 d S
Sr4 Sr 0.34614(5) 0.07200(5) 0.09410(3) 0.0262(2) Uani 1 1 d .
Mg1 Mg 0.0000 0.2500 0.3750 0.0172(12) Uani 1 4 d S
Sb1 Sb 0.13452(3) 0.38452(3) 0.1250 0.01957(19) Uani 1 2 d S
Sb2 Sb 0.36196(3) 0.25411(3) 0.05907(2) 0.01671(14) Uani 1 1 d .
Sb3A Sb 0.12920(6) 0.02526(4) 0.04686(4) 0.0216(2) Uani 0.883(3) 1 d P
Sb3B Sb 0.1548(4) 0.0357(3) 0.0689(3) 0.0216(2) Uani 0.117(3) 1 d P
Sb4 Sb 0.0000 0.2500 0.1250 0.0281(3) Uani 1 4 d S

loop_
_atom_site_aniso_label
_atom_site_aniso_U_11
_atom_site_aniso_U_22
_atom_site_aniso_U_33
_atom_site_aniso_U_23
_atom_site_aniso_U_13
_atom_site_aniso_U_12
Sr1 0.0217(5) 0.0159(4) 0.0223(4) 0.0001(3) 0.0011(3) 0.0005(3)
Sr2 0.0189(5) 0.0250(5) 0.0291(4) -0.0030(4) 0.0015(3) 0.0066(3)
Sr3 0.0155(6) 0.0181(6) 0.0186(5) 0.0027(4) 0.000 0.000
Sr4 0.0388(6) 0.0156(4) 0.0240(4) 0.0036(3) 0.0032(4) 0.0007(4)
Mg1 0.0170(18) 0.0170(18) 0.018(2) 0.000 0.000 0.000
Sb1 0.0164(3) 0.0164(3) 0.0259(4) -0.0019(2) 0.0019(2) 0.0012(3)
Sb2 0.0140(3) 0.0147(3) 0.0215(3) 0.0026(2) -0.0023(2) -0.0017(2)
Sb3A 0.0294(5) 0.0150(3) 0.0206(4) 0.0012(3) 0.0049(4) 0.0062(3)
Sb3B 0.0294(5) 0.0150(3) 0.0206(4) 0.0012(3) 0.0049(4) 0.0062(3)
Sb4 0.0320(5) 0.0320(5) 0.0203(5) 0.000 0.000 0.0206(6)

loop_
_atom_type_symbol
_atom_type_description
_atom_type_scat_dispersion_real
_atom_type_scat_dispersion_imag
_atom_type_scat_source
Mg Mg 0.0486 0.0363 'International Tables Vol C Tables 4.2.6.8 and 6.1.1.4'
Sr Sr -1.5307 3.2498 'International Tables Vol C Tables 4.2.6.8 and 6.1.1.4'
Sb Sb -0.5866 1.5461 'International Tables Vol C Tables 4.2.6.8 and 6.1.1.4'

loop_
_geom_angle_atom_site_label_1
_geom_angle_atom_site_label_2
_geom_angle_atom_site_label_3
_geom_angle
_geom_angle_site_symmetry_1
_geom_angle_site_symmetry_3
Sb3B Sr1 Sb3B 57.5(3) 8 .
Sb3B Sr1 Sb2 110.81(13) 8 8
Sb3B Sr1 Sb2 92.99(11) . 8
Sb3B Sr1 Sb2 98.50(15) 8 3_545
Sb3B Sr1 Sb2 155.40(17) . 3_545
Sb2 Sr1 Sb2 91.16(2) 8 3_545
Sb3B Sr1 Sb1 154.04(11) 8 10_454
Sb3B Sr1 Sb1 111.38(16) . 10_454
Sb2 Sr1 Sb1 92.20(2) 8 10_454
Sb2 Sr1 Sb1 92.66(2) 3_545 10_454
Sb3B Sr1 Sb4 96.57(12) 8 .
Sb3B Sr1 Sb4 94.06(11) . .
Sb2 Sr1 Sb4 151.06(3) 8 .
Sb2 Sr1 Sb4 93.95(2) 3_545 .
Sb1 Sr1 Sb4 59.150(18) 10_454 .
Sb3B Sr1 Sb3A 11.07(15) 8 8
Sb3B Sr1 Sb3A 67.88(18) . 8
Sb2 Sr1 Sb3A 116.14(3) 8 8
Sb2 Sr1 Sb3A 88.56(3) 3_545 8
Sb1 Sr1 Sb3A 151.61(3) 10_454 8
Sb4 Sr1 Sb3A 92.47(2) . 8
Sb3B Sr1 Sb3A 69.12(17) 8 .
Sb3B Sr1 Sb3A 11.69(15) . .
Sb2 Sr1 Sb3A 89.14(2) 8 .
Sb2 Sr1 Sb3A 166.78(3) 3_545 .
Sb1 Sr1 Sb3A 100.54(3) 10_454 .
Sb4 Sr1 Sb3A 92.16(2) . .
Sb3A Sr1 Sb3A 79.46(4) 8 .
Sb3B Sr1 Sr4 59.31(15) 8 8
Sb3B Sr1 Sr4 51.62(11) . 8
Sb2 Sr1 Sr4 54.44(2) 8 8
Sb2 Sr1 Sr4 113.97(3) 3_545 8
Sb1 Sr1 Sr4 135.55(3) 10_454 8
Sb4 Sr1 Sr4 144.43(3) . 8
Sb3A Sr1 Sr4 67.92(3) 8 8
Sb3A Sr1 Sr4 56.25(2) . 8
Sb3B Sr1 Sr3 146.34(12) 8 18_556
Sb3B Sr1 Sr3 142.84(14) . 18_556
Sb2 Sr1 Sr3 55.512(15) 8 18_556
Sb2 Sr1 Sr3 55.491(15) 3_545 18_556
Sb1 Sr1 Sr3 57.494(18) 10_454 18_556
Sb4 Sr1 Sr3 105.43(2) . 18_556
Sb3A Sr1 Sr3 140.12(3) 8 18_556
Sb3A Sr1 Sr3 133.52(3) . 18_556
Sr4 Sr1 Sr3 108.47(2) 8 18_556
Sb3B Sr1 Sr1 51.25(10) 8 8
Sb3B Sr1 Sr1 48.34(11) . 8
Sb2 Sr1 Sr1 141.28(2) 8 8
Sb2 Sr1 Sr1 122.76(3) 3_545 8
Sb1 Sr1 Sr1 103.17(2) 10_454 8
Sb4 Sr1 Sr1 53.443(13) . 8
Sb3A Sr1 Sr1 53.84(2) 8 8
Sb3A Sr1 Sr1 53.44(2) . 8
Sr4 Sr1 Sr1 91.801(17) 8 8
Sr3 Sr1 Sr1 158.591(15) 18_556 8
Sb3B Sr1 Sr2 61.27(16) 8 15_444
Sb3B Sr1 Sr2 105.29(14) . 15_444
Sb2 Sr1 Sr2 147.55(3) 8 15_444
Sb2 Sr1 Sr2 61.418(19) 3_545 15_444
Sb1 Sr1 Sr2 105.23(2) 10_454 15_444
Sb4 Sr1 Sr2 55.372(17) . 15_444
Sb3A Sr1 Sr2 51.31(2) 8 15_444
Sb3A Sr1 Sr2 113.52(3) . 15_444
Sr4 Sr1 Sr2 118.55(3) 8 15_444
Sr3 Sr1 Sr2 111.84(2) 18_556 15_444
Sr1 Sr1 Sr2 61.36(2) 8 15_444
Sb2 Sr2 Sb3A 164.82(3) 5 10_454
Sb2 Sr2 Sb1 92.97(2) 5 .
Sb3A Sr2 Sb1 100.89(3) 10_454 .
Sb2 Sr2 Sb3A 89.73(3) 5 26
Sb3A Sr2 Sb3A 97.28(3) 10_454 26
Sb1 Sr2 Sb3A 86.15(3) . 26
Sb2 Sr2 Sb4 92.08(2) 5 .
Sb3A Sr2 Sb4 90.36(3) 10_454 .
Sb1 Sr2 Sb4 56.918(19) . .
Sb3A Sr2 Sb4 143.07(3) 26 .
Sb2 Sr2 Mg1 47.557(14) 5 29_554
Sb3A Sr2 Mg1 117.48(3) 10_454 29_554
Sb1 Sr2 Mg1 138.75(3) . 29_554
Sb3A Sr2 Mg1 102.48(3) 26 29_554
Sb4 Sr2 Mg1 105.79(2) . 29_554
Sb2 Sr2 Sb3B 162.50(10) 5 10_454
Sb3A Sr2 Sb3B 8.74(11) 10_454 10_454
Sb1 Sr2 Sb3B 97.22(9) . 10_454
Sb3A Sr2 Sb3B 105.07(12) 26 10_454
Sb4 Sr2 Sb3B 81.74(11) . 10_454
Mg1 Sr2 Sb3B 118.42(9) 29_554 10_454
Sb2 Sr2 Sb2 84.42(2) 5 14_454
Sb3A Sr2 Sb2 81.04(2) 10_454 14_454
Sb1 Sr2 Sb2 139.45(3) . 14_454
Sb3A Sr2 Sb2 134.16(3) 26 14_454
Sb4 Sr2 Sb2 82.68(2) . 14_454
Mg1 Sr2 Sb2 44.028(12) 29_554 14_454
Sb3B Sr2 Sb2 78.58(9) 10_454 14_454
Sb2 Sr2 Sr4 111.59(3) 5 14_454
Sb3A Sr2 Sr4 54.96(2) 10_454 14_454
Sb1 Sr2 Sr4 155.37(3) . 14_454
Sb3A Sr2 Sr4 91.93(2) 26 14_454
Sb4 Sr2 Sr4 121.25(3) . 14_454
Mg1 Sr2 Sr4 65.571(19) 29_554 14_454
Sb3B Sr2 Sr4 59.58(9) 10_454 14_454
Sb2 Sr2 Sr4 49.715(18) 14_454 14_454
Sb2 Sr2 Sr3 55.22(2) 5 27_565
Sb3A Sr2 Sr3 138.72(3) 10_454 27_565
Sb1 Sr2 Sr3 56.440(16) . 27_565
Sb3A Sr2 Sr3 51.75(2) 26 27_565
Sb4 Sr2 Sr3 100.82(2) . 27_565
Mg1 Sr2 Sr3 97.62(2) 29_554 27_565
Sb3B Sr2 Sr3 141.96(9) 10_454 27_565
Sb2 Sr2 Sr3 139.45(3) 14_454 27_565
Sr4 Sr2 Sr3 137.22(3) 14_454 27_565
Sb2 Sr2 Sr1 119.14(3) 5 15_444
Sb3A Sr2 Sr1 52.59(2) 10_454 15_444
Sb1 Sr2 Sr1 99.86(3) . 15_444
Sb3A Sr2 Sr1 149.84(3) 26 15_444
Sb4 Sr2 Sr1 51.424(15) . 15_444
Mg1 Sr2 Sr1 92.39(2) 29_554 15_444
Sb3B Sr2 Sr1 45.03(11) 10_454 15_444
Sb2 Sr2 Sr1 49.281(18) 14_454 15_444
Sr4 Sr2 Sr1 70.39(2) 14_454 15_444
Sr3 Sr2 Sr1 152.21(3) 27_565 15_444
Sb2 Sr2 Sr1 137.54(3) 5 10_454
Sb3A Sr2 Sr1 52.58(2) 10_454 10_454
Sb1 Sr2 Sr1 51.467(18) . 10_454
Sb3A Sr2 Sr1 107.42(3) 26 10_454
Sb4 Sr2 Sr1 51.149(17) . 10_454
Mg1 Sr2 Sr1 149.38(3) 29_554 10_454
Sb3B Sr2 Sr1 46.93(9) 10_454 10_454
Sb2 Sr2 Sr1 107.25(2) 14_454 10_454
Sr4 Sr2 Sr1 106.45(3) 14_454 10_454
Sr3 Sr2 Sr1 105.89(2) 27_565 10_454
Sr1 Sr2 Sr1 57.99(2) 15_444 10_454
Sb3A Sr3 Sb3A 92.44(4) 3_545 8
Sb3A Sr3 Sb3B 12.05(14) 3_545 3_545
Sb3A Sr3 Sb3B 88.26(11) 8 3_545
Sb3A Sr3 Sb3B 88.26(11) 3_545 8
Sb3A Sr3 Sb3B 12.05(14) 8 8
Sb3B Sr3 Sb3B 86.4(2) 3_545 8
Sb3A Sr3 Sb2 89.872(16) 3_545 23_666
Sb3A Sr3 Sb2 174.12(2) 8 23_666
Sb3B Sr3 Sb2 92.93(10) 3_545 23_666
Sb3B Sr3 Sb2 173.81(15) 8 23_666
Sb3A Sr3 Sb2 174.12(2) 3_545 20_656
Sb3A Sr3 Sb2 89.872(16) 8 20_656
Sb3B Sr3 Sb2 173.82(15) 3_545 20_656
Sb3B Sr3 Sb2 92.93(10) 8 20_656
Sb2 Sr3 Sb2 88.35(3) 23_666 20_656
Sb3A Sr3 Sb1 97.40(3) 3_545 25
Sb3A Sr3 Sb1 86.70(2) 8 25
Sb3B Sr3 Sb1 85.88(15) 3_545 25
Sb3B Sr3 Sb1 98.44(15) 8 25
Sb2 Sr3 Sb1 87.645(17) 23_666 25
Sb2 Sr3 Sb1 88.13(2) 20_656 25
Sb3A Sr3 Sb1 86.70(2) 3_545 20_656
Sb3A Sr3 Sb1 97.40(3) 8 20_656
Sb3B Sr3 Sb1 98.44(15) 3_545 20_656
Sb3B Sr3 Sb1 85.88(15) 8 20_656
Sb2 Sr3 Sb1 88.13(2) 23_666 20_656
Sb2 Sr3 Sb1 87.645(17) 20_656 20_656
Sb1 Sr3 Sb1 174.10(4) 25 20_656
Sb3A Sr3 Sr4 56.57(2) 3_545 6
Sb3A Sr3 Sr4 119.66(3) 8 6
Sb3B Sr3 Sr4 50.24(11) 3_545 6
Sb3B Sr3 Sr4 125.49(11) 8 6
Sb2 Sr3 Sr4 57.602(17) 23_666 6
Sb2 Sr3 Sr4 126.43(3) 20_656 6
Sb1 Sr3 Sr4 54.109(17) 25 6
Sb1 Sr3 Sr4 126.186(17) 20_656 6
Sb3A Sr3 Sr4 119.66(3) 3_545 .
Sb3A Sr3 Sr4 56.57(2) 8 .
Sb3B Sr3 Sr4 125.49(11) 3_545 .
Sb3B Sr3 Sr4 50.24(11) 8 .
Sb2 Sr3 Sr4 126.43(3) 23_666 .
Sb2 Sr3 Sr4 57.602(17) 20_656 .
Sb1 Sr3 Sr4 126.186(17) 25 .
Sb1 Sr3 Sr4 54.109(17) 20_656 .
Sr4 Sr3 Sr4 175.36(4) 6 .
Sb3A Sr3 Sr1 128.881(19) 3_545 18_656
Sb3A Sr3 Sr1 121.29(2) 8 18_656
Sb3B Sr3 Sr1 123.00(11) 3_545 18_656
Sb3B Sr3 Sr1 131.56(14) 8 18_656
Sb2 Sr3 Sr1 53.49(2) 23_666 18_656
Sb2 Sr3 Sr1 53.55(2) 20_656 18_656
Sb1 Sr3 Sr1 53.047(17) 25 18_656
Sb1 Sr3 Sr1 121.06(3) 20_656 18_656
Sr4 Sr3 Sr1 72.92(2) 6 18_656
Sr4 Sr3 Sr1 111.15(3) . 18_656
Sb3A Sr3 Sr1 121.29(2) 3_545 21_655
Sb3A Sr3 Sr1 128.881(19) 8 21_655
Sb3B Sr3 Sr1 131.56(14) 3_545 21_655
Sb3B Sr3 Sr1 123.00(11) 8 21_655
Sb2 Sr3 Sr1 53.55(2) 23_666 21_655
Sb2 Sr3 Sr1 53.49(2) 20_656 21_655
Sb1 Sr3 Sr1 121.06(3) 25 21_655
Sb1 Sr3 Sr1 53.047(17) 20_656 21_655
Sr4 Sr3 Sr1 111.15(3) 6 21_655
Sr4 Sr3 Sr1 72.92(2) . 21_655
Sr1 Sr3 Sr1 68.01(3) 18_656 21_655
Sb3B Sr4 Sb2 95.60(13) 8 .
Sb3B Sr4 Sb1 93.60(12) 8 20_656
Sb2 Sr4 Sb1 169.25(3) . 20_656
Sb3B Sr4 Sb3A 139.06(16) 8 5
Sb2 Sr4 Sb3A 89.00(2) . 5
Sb1 Sr4 Sb3A 87.69(3) 20_656 5
Sb3B Sr4 Sb3A 11.06(15) 8 8
Sb2 Sr4 Sb3A 89.70(3) . 8
Sb1 Sr4 Sb3A 98.42(3) 20_656 8
Sb3A Sr4 Sb3A 148.59(4) 5 8
Sb3B Sr4 Sb3B 54.1(3) 8 .
Sb2 Sr4 Sb3B 102.50(10) . .
Sb1 Sr4 Sb3B 87.41(10) 20_656 .
Sb3A Sr4 Sb3B 85.13(11) 5 .
Sb3A Sr4 Sb3B 64.56(13) 8 .
Sb3B Sr4 Sb2 96.24(15) 8 20_656
Sb2 Sr4 Sb2 84.52(3) . 20_656
Sb1 Sr4 Sb2 88.95(2) 20_656 20_656
Sb3A Sr4 Sb2 124.70(3) 5 20_656
Sb3A Sr4 Sb2 86.37(3) 8 20_656
Sb3B Sr4 Sb2 149.77(12) . 20_656
Sb3B Sr4 Sr1 53.72(10) 8 8
Sb2 Sr4 Sr1 55.66(2) . 8
Sb1 Sr4 Sr1 135.00(3) 20_656 8
Sb3A Sr4 Sr1 98.61(3) 5 8
Sb3A Sr4 Sr1 55.87(2) 8 8
Sb3B Sr4 Sr1 49.35(10) . 8
Sb2 Sr4 Sr1 121.04(3) 20_656 8
Sb3B Sr4 Sr3 57.01(11) 8 .
Sb2 Sr4 Sr3 123.10(3) . .
Sb1 Sr4 Sr3 58.429(13) 20_656 .
Sb3A Sr4 Sr3 145.60(3) 5 .
Sb3A Sr4 Sr3 53.53(2) 8 .
Sb3B Sr4 Sr3 98.00(11) . .
Sb2 Sr4 Sr3 55.32(2) 20_656 .
Sr1 Sr4 Sr3 109.40(3) 8 .
Sb3B Sr4 Sb3B 131.6(2) 8 5
Sb2 Sr4 Sb3B 85.15(9) . 5
Sb1 Sr4 Sb3B 92.90(10) 20_656 5
Sb3A Sr4 Sb3B 8.73(11) 5 5
Sb3A Sr4 Sb3B 140.48(13) 8 5
Sb3B Sr4 Sb3B 78.38(14) . 5
Sb2 Sr4 Sb3B 131.80(11) 20_656 5
Sr1 Sr4 Sb3B 89.98(12) 8 5
Sr3 Sr4 Sb3B 151.32(10) . 5
Sb3B Sr4 Sr2 158.18(15) 8 14_554
Sb2 Sr4 Sr2 63.90(2) . 14_554
Sb1 Sr4 Sr2 106.18(3) 20_656 14_554
Sb3A Sr4 Sr2 53.00(2) 5 14_554
Sb3A Sr4 Sr2 148.83(3) 8 14_554
Sb3B Sr4 Sr2 134.20(11) . 14_554
Sb2 Sr4 Sr2 75.43(2) 20_656 14_554
Sr1 Sr4 Sr2 113.08(3) 8 14_554
Sr3 Sr4 Sr2 126.65(3) . 14_554
Sb3B Sr4 Sr2 57.85(10) 5 14_554
Sb3B Sr4 Sb3A 60.30(16) 8 .
Sb2 Sr4 Sb3A 101.95(2) . .
Sb1 Sr4 Sb3A 87.45(2) 20_656 .
Sb3A Sr4 Sb3A 78.92(2) 5 .
Sb3A Sr4 Sb3A 70.68(3) 8 .
Sb3B Sr4 Sb3A 6.22(11) . .
Sb2 Sr4 Sb3A 155.94(3) 20_656 .
Sr1 Sr4 Sb3A 51.056(19) 8 .
Sr3 Sr4 Sb3A 103.25(3) . .
Sb3B Sr4 Sb3A 72.17(10) 5 .
Sr2 Sr4 Sb3A 128.32(3) 14_554 .
Sb2 Mg1 Sb2 106.732(11) 25 3_545
Sb2 Mg1 Sb2 115.10(2) 25 18_556
Sb2 Mg1 Sb2 106.732(11) 3_545 18_556
Sb2 Mg1 Sb2 106.732(11) 25 12_454
Sb2 Mg1 Sb2 115.10(2) 3_545 12_454
Sb2 Mg1 Sb2 106.732(11) 18_556 12_454
Sb2 Mg1 Sr2 70.593(18) 25 22_556
Sb2 Mg1 Sr2 156.852(17) 3_545 22_556
Sb2 Mg1 Sr2 57.591(17) 18_556 22_556
Sb2 Mg1 Sr2 87.062(19) 12_454 22_556
Sb2 Mg1 Sr2 57.591(17) 25 29
Sb2 Mg1 Sr2 87.062(19) 3_545 29
Sb2 Mg1 Sr2 70.593(18) 18_556 29
Sb2 Mg1 Sr2 156.852(17) 12_454 29
Sr2 Mg1 Sr2 71.99(3) 22_556 29
Sb2 Mg1 Sr2 156.852(17) 25 8
Sb2 Mg1 Sr2 57.591(17) 3_545 8
Sb2 Mg1 Sr2 87.062(19) 18_556 8
Sb2 Mg1 Sr2 70.593(18) 12_454 8
Sr2 Mg1 Sr2 130.889(17) 22_556 8
Sr2 Mg1 Sr2 130.889(17) 29 8
Sb2 Mg1 Sr2 87.062(19) 25 15_444
Sb2 Mg1 Sr2 70.593(18) 3_545 15_444
Sb2 Mg1 Sr2 156.852(17) 18_556 15_444
Sb2 Mg1 Sr2 57.591(17) 12_454 15_444
Sr2 Mg1 Sr2 130.889(17) 22_556 15_444
Sr2 Mg1 Sr2 130.889(17) 29 15_444
Sr2 Mg1 Sr2 71.99(3) 8 15_444
Sb2 Mg1 Sr4 51.898(16) 25 25
Sb2 Mg1 Sr4 137.494(16) 3_545 25
Sb2 Mg1 Sr4 115.607(16) 18_556 25
Sb2 Mg1 Sr4 56.473(16) 12_454 25
Sr2 Mg1 Sr4 59.746(17) 22_556 25
Sr2 Mg1 Sr4 103.007(17) 29 25
Sr2 Mg1 Sr4 126.099(17) 8 25
Sr2 Mg1 Sr4 71.915(18) 15_444 25
Sb2 Mg1 Sr4 115.607(16) 25 18_556
Sb2 Mg1 Sr4 56.473(16) 3_545 18_556
Sb2 Mg1 Sr4 51.898(16) 18_556 18_556
Sb2 Mg1 Sr4 137.494(16) 12_454 18_556
Sr2 Mg1 Sr4 103.007(17) 22_556 18_556
Sr2 Mg1 Sr4 59.746(17) 29 18_556
Sr2 Mg1 Sr4 71.915(18) 8 18_556
Sr2 Mg1 Sr4 126.099(17) 15_444 18_556
Sr4 Mg1 Sr4 160.16(2) 25 18_556
Sb2 Mg1 Sr4 56.473(16) 25 3_545
Sb2 Mg1 Sr4 51.898(16) 3_545 3_545
Sb2 Mg1 Sr4 137.494(16) 18_556 3_545
Sb2 Mg1 Sr4 115.607(16) 12_454 3_545
Sr2 Mg1 Sr4 126.099(17) 22_556 3_545
Sr2 Mg1 Sr4 71.915(18) 29 3_545
Sr2 Mg1 Sr4 103.007(17) 8 3_545
Sr2 Mg1 Sr4 59.746(17) 15_444 3_545
Sr4 Mg1 Sr4 91.701(4) 25 3_545
Sr4 Mg1 Sr4 91.701(4) 18_556 3_545
Sb2 Mg1 Sr4 137.494(16) 25 12_454
Sb2 Mg1 Sr4 115.607(16) 3_545 12_454
Sb2 Mg1 Sr4 56.473(16) 18_556 12_454
Sb2 Mg1 Sr4 51.898(16) 12_454 12_454
Sr2 Mg1 Sr4 71.915(18) 22_556 12_454
Sr2 Mg1 Sr4 126.099(17) 29 12_454
Sr2 Mg1 Sr4 59.746(17) 8 12_454
Sr2 Mg1 Sr4 103.007(17) 15_444 12_454
Sr4 Mg1 Sr4 91.701(4) 25 12_454
Sr4 Mg1 Sr4 91.701(4) 18_556 12_454
Sr4 Mg1 Sr4 160.16(2) 3_545 12_454
Sr1 Sb1 Sr1 121.35(4) 8 10_454
Sr1 Sb1 Sr4 86.79(2) 8 27_565
Sr1 Sb1 Sr4 142.99(2) 10_454 27_565
Sr1 Sb1 Sr4 142.99(2) 8 30
Sr1 Sb1 Sr4 86.79(2) 10_454 30
Sr4 Sb1 Sr4 81.41(4) 27_565 30
Sr1 Sb1 Sr2 79.04(2) 8 .
Sr1 Sb1 Sr2 75.78(2) 10_454 .
Sr4 Sb1 Sr2 137.55(2) 27_565 .
Sr4 Sb1 Sr2 86.36(2) 30 .
Sr1 Sb1 Sr2 75.78(2) 8 15_444
Sr1 Sb1 Sr2 79.04(2) 10_454 15_444
Sr4 Sb1 Sr2 86.36(2) 27_565 15_444
Sr4 Sb1 Sr2 137.55(2) 30 15_444
Sr2 Sb1 Sr2 127.18(4) . 15_444
Sr1 Sb1 Sr3 141.328(15) 8 25
Sr1 Sb1 Sr3 69.46(2) 10_454 25
Sr4 Sb1 Sr3 73.62(3) 27_565 25
Sr4 Sb1 Sr3 67.462(18) 30 25
Sr2 Sb1 Sr3 136.96(2) . 25
Sr2 Sb1 Sr3 70.096(17) 15_444 25
Sr1 Sb1 Sr3 69.46(2) 8 27_565
Sr1 Sb1 Sr3 141.328(15) 10_454 27_565
Sr4 Sb1 Sr3 67.462(18) 27_565 27_565
Sr4 Sb1 Sr3 73.62(3) 30 27_565
Sr2 Sb1 Sr3 70.096(17) . 27_565
Sr2 Sb1 Sr3 136.96(2) 15_444 27_565
Sr3 Sb1 Sr3 127.94(4) 25 27_565
Mg1 Sb2 Sr2 74.85(2) 25 5
Mg1 Sb2 Sr4 85.06(2) 25 .
Sr2 Sb2 Sr4 141.44(3) 5 .
Mg1 Sb2 Sr1 137.48(2) 25 8
Sr2 Sb2 Sr1 143.83(3) 5 8
Sr4 Sb2 Sr1 69.89(2) . 8
Mg1 Sb2 Sr1 132.64(2) 25 4_554
Sr2 Sb2 Sr1 81.29(2) 5 4_554
Sr4 Sb2 Sr1 89.21(2) . 4_554
Sr1 Sb2 Sr1 82.24(2) 8 4_554
Mg1 Sb2 Sr3 135.55(2) 25 27_565
Sr2 Sb2 Sr3 73.23(2) 5 27_565
Sr4 Sb2 Sr3 138.04(3) . 27_565
Sr1 Sb2 Sr3 71.003(19) 8 27_565
Sr1 Sb2 Sr3 70.961(19) 4_554 27_565
Mg1 Sb2 Sr4 80.948(19) 25 27_565
Sr2 Sb2 Sr4 86.53(2) 5 27_565
Sr4 Sb2 Sr4 122.829(18) . 27_565
Sr1 Sb2 Sr4 84.57(2) 8 27_565
Sr1 Sb2 Sr4 138.04(3) 4_554 27_565
Sr3 Sb2 Sr4 67.08(2) 27_565 27_565
Mg1 Sb2 Sr2 65.379(17) 25 14_554
Sr2 Sb2 Sr2 75.32(3) 5 14_554
Sr4 Sb2 Sr2 66.39(2) . 14_554
Sr1 Sb2 Sr2 127.25(2) 8 14_554
Sr1 Sb2 Sr2 69.30(2) 4_554 14_554
Sr3 Sb2 Sr2 132.10(2) 27_565 14_554
Sr4 Sb2 Sr2 144.76(2) 27_565 14_554
Sb3B Sb3A Sr3 90.8(5) . 4_554
Sb3B Sb3A Sr2 125.5(5) . 10_454
Sr3 Sb3A Sr2 141.28(4) 4_554 10_454
Sb3B Sb3A Sr1 56.2(5) . 8
Sr3 Sb3A Sr1 124.26(3) 4_554 8
Sr2 Sb3A Sr1 76.10(2) 10_454 8
Sb3B Sb3A Sr1 66.1(5) . .
Sr3 Sb3A Sr1 137.77(3) 4_554 .
Sr2 Sb3A Sr1 76.48(3) 10_454 .
Sr1 Sb3A Sr1 72.72(3) 8 .
Sb3B Sb3A Sr4 124.0(5) . 5
Sr3 Sb3A Sr4 76.45(2) 4_554 5
Sr2 Sb3A Sr4 72.04(3) 10_454 5
Sr1 Sb3A Sr4 86.82(2) 8 5
Sr1 Sb3A Sr4 145.77(3) . 5
Sb3B Sb3A Sr4 57.4(5) . 8
Sr3 Sb3A Sr4 69.90(2) 4_554 8
Sr2 Sb3A Sr4 138.21(3) 10_454 8
Sr1 Sb3A Sr4 111.59(4) 8 8
Sr1 Sb3A Sr4 67.87(3) . 8
Sr4 Sb3A Sr4 146.34(3) 5 8
Sb3B Sb3A Sr2 142.7(5) . 26_545
Sr3 Sb3A Sr2 72.65(2) 4_554 26_545
Sr2 Sb3A Sr2 82.72(3) 10_454 26_545
Sr1 Sb3A Sr2 158.75(4) 8 26_545
Sr1 Sb3A Sr2 104.03(3) . 26_545
Sr4 Sb3A Sr2 85.15(3) 5 26_545
Sr4 Sb3A Sr2 85.37(3) 8 26_545
Sb3B Sb3A Sr4 32.1(5) . .
Sr3 Sb3A Sr4 68.12(2) 4_554 .
Sr2 Sb3A Sr4 136.11(3) 10_454 .
Sr1 Sb3A Sr4 61.03(3) 8 .
Sr1 Sb3A Sr4 97.98(3) . .
Sr4 Sb3A Sr4 95.46(3) 5 .
Sr4 Sb3A Sr4 71.84(3) 8 .
Sr2 Sb3A Sr4 139.38(3) 26_545 .
Sb3A Sb3B Sb3B 160.9(6) . 8
Sb3A Sb3B Sr1 112.8(5) . 8
Sb3B Sb3B Sr1 63.5(2) 8 8
Sb3A Sb3B Sr4 111.5(5) . 8
Sb3B Sb3B Sr4 69.09(18) 8 8
Sr1 Sb3B Sr4 132.6(3) 8 8
Sb3A Sb3B Sr1 102.2(5) . .
Sb3B Sb3B Sr1 59.03(17) 8 .
Sr1 Sb3B Sr1 80.40(15) 8 .
Sr4 Sb3B Sr1 74.65(13) 8 .
Sb3A Sb3B Sr3 77.1(5) . 4_554
Sb3B Sb3B Sr3 119.72(16) 8 4_554
Sr1 Sb3B Sr3 133.39(19) 8 4_554
Sr4 Sb3B Sr3 72.75(12) 8 4_554
Sr1 Sb3B Sr3 144.37(19) . 4_554
Sb3A Sb3B Sr4 141.7(5) . .
Sb3B Sb3B Sr4 56.79(19) 8 .
Sr1 Sb3B Sr4 71.34(17) 8 .
Sr4 Sb3B Sr4 84.18(19) 8 .
Sr1 Sb3B Sr4 115.8(3) . .
Sr3 Sb3B Sr4 74.75(13) 4_554 .
Sb3A Sb3B Sr2 45.8(4) . 10_454
Sb3B Sb3B Sr2 118.81(11) 8 10_454
Sr1 Sb3B Sr2 73.70(13) 8 10_454
Sr4 Sb3B Sr2 132.6(2) 8 10_454
Sr1 Sb3B Sr2 72.93(13) . 10_454
Sr3 Sb3B Sr2 121.4(2) 4_554 10_454
Sr4 Sb3B Sr2 141.48(17) . 10_454
Sb3A Sb3B Sr4 47.3(4) . 5
Sb3B Sb3B Sr4 143.4(3) 8 5
Sr1 Sb3B Sr4 84.36(14) 8 5
Sr4 Sb3B Sr4 140.2(2) 8 5
Sr1 Sb3B Sr4 135.4(2) . 5
Sr3 Sb3B Sr4 69.72(12) 4_554 5
Sr4 Sb3B Sr4 98.10(13) . 5
Sr2 Sb3B Sr4 62.57(13) 10_454 5
Sr1 Sb4 Sr1 73.11(3) 10_454 15_444
Sr1 Sb4 Sr1 141.74(3) 10_454 .
Sr1 Sb4 Sr1 120.35(3) 15_444 .
Sr1 Sb4 Sr1 120.35(3) 10_454 8
Sr1 Sb4 Sr1 141.74(3) 15_444 8
Sr1 Sb4 Sr1 73.11(3) . 8
Sr1 Sb4 Sr2 76.941(19) 10_454 15_444
Sr1 Sb4 Sr2 142.558(18) 15_444 15_444
Sr1 Sb4 Sr2 73.204(19) . 15_444
Sr1 Sb4 Sr2 73.80(2) 8 15_444
Sr1 Sb4 Sr2 142.558(18) 10_454 10_454
Sr1 Sb4 Sr2 76.941(19) 15_444 10_454
Sr1 Sb4 Sr2 73.80(2) . 10_454
Sr1 Sb4 Sr2 73.204(19) 8 10_454
Sr2 Sb4 Sr2 138.59(3) 15_444 10_454
Sr1 Sb4 Sr2 73.204(19) 10_454 8
Sr1 Sb4 Sr2 73.80(2) 15_444 8
Sr1 Sb4 Sr2 76.941(19) . 8
Sr1 Sb4 Sr2 142.558(18) 8 8
Sr2 Sb4 Sr2 76.44(3) 15_444 8
Sr2 Sb4 Sr2 118.98(3) 10_454 8
Sr1 Sb4 Sr2 73.80(2) 10_454 .
Sr1 Sb4 Sr2 73.204(19) 15_444 .
Sr1 Sb4 Sr2 142.558(18) . .
Sr1 Sb4 Sr2 76.941(19) 8 .
Sr2 Sb4 Sr2 118.98(3) 15_444 .
Sr2 Sb4 Sr2 76.44(3) 10_454 .
Sr2 Sb4 Sr2 138.59(3) 8 .

loop_
_geom_bond_atom_site_label_1
_geom_bond_atom_site_label_2
_geom_bond_distance
_geom_bond_site_symmetry_2
Sr1 Sb3B 3.064(6) 8
Sr1 Sb3B 3.198(6) .
Sr1 Sb2 3.3641(10) 8
Sr1 Sb2 3.3677(10) 3_545
Sr1 Sb1 3.3775(9) 10_454
Sr1 Sb4 3.3944(8) .
Sr1 Sb3A 3.4014(12) 8
Sr1 Sb3A 3.4189(11) .
Sr1 Sr4 3.8259(13) 8
Sr1 Sr3 3.9578(12) 18_556
Sr1 Sr1 4.0435(16) 8
Sr1 Sr2 4.1566(12) 15_444
Sr2 Sb2 3.2894(10) 5
Sr2 Sb3A 3.3424(12) 10_454
Sr2 Sb1 3.4368(10) .
Sr2 Sb3A 3.4770(14) 26
Sr2 Sb4 3.5727(9) .
Sr2 Mg1 3.7608(9) 29_554
Sr2 Sb3B 3.798(8) 10_454
Sr2 Sb2 3.9019(10) 14_454
Sr2 Sr4 3.9813(12) 14_454
Sr2 Sr3 4.0219(9) 27_565
Sr2 Sr1 4.1566(12) 15_444
Sr2 Sr1 4.1855(13) 10_454
Sr3 Sb3A 3.3088(10) 3_545
Sr3 Sb3A 3.3088(10) 8
Sr3 Sb3B 3.394(6) 3_545
Sr3 Sb3B 3.394(6) 8
Sr3 Sb2 3.4501(10) 23_666
Sr3 Sb2 3.4501(10) 20_656
Sr3 Sb1 3.5644(5) 25
Sr3 Sb1 3.5644(5) 20_656
Sr3 Sr4 3.8641(10) 6
Sr3 Sr4 3.8641(10) .
Sr3 Sr1 3.9578(12) 18_656
Sr3 Sr1 3.9578(12) 21_655
Sr4 Sb3B 3.110(6) 8
Sr4 Sb2 3.3146(10) .
Sr4 Sb1 3.3893(10) 20_656
Sr4 Sb3A 3.4267(13) 5
Sr4 Sb3A 3.4341(12) 8
Sr4 Sb3B 3.473(8) .
Sr4 Sb2 3.5424(11) 20_656
Sr4 Sr1 3.8259(13) 8
Sr4 Sb3B 3.868(7) 5
Sr4 Sr2 3.9813(12) 14_554
Sr4 Sb3A 4.0526(15) .
Mg1 Sb2 2.8752(6) 25
Mg1 Sb2 2.8752(6) 3_545
Mg1 Sb2 2.8752(5) 18_556
Mg1 Sb2 2.8752(5) 12_454
Mg1 Sr2 3.7608(9) 22_556
Mg1 Sr2 3.7608(9) 29
Mg1 Sr2 3.7608(9) 8
Mg1 Sr2 3.7608(9) 15_444
Mg1 Sr4 4.1965(10) 25
Mg1 Sr4 4.1965(10) 18_556
Mg1 Sr4 4.1965(10) 3_545
Mg1 Sr4 4.1965(10) 12_454
Sb1 Sr1 3.3775(9) 8
Sb1 Sr1 3.3775(9) 10_454
Sb1 Sr4 3.3893(11) 27_565
Sb1 Sr4 3.3893(10) 30
Sb1 Sr2 3.4368(10) 15_444
Sb1 Sr3 3.5644(5) 25
Sb1 Sr3 3.5644(5) 27_565
Sb2 Mg1 2.8752(5) 25
Sb2 Sr2 3.2894(10) 5
Sb2 Sr1 3.3641(10) 8
Sb2 Sr1 3.3677(10) 4_554
Sb2 Sr3 3.4501(10) 27_565
Sb2 Sr4 3.5424(11) 27_565
Sb2 Sr2 3.9019(10) 14_554
Sb3A Sb3B 0.708(8) .
Sb3A Sr3 3.3088(10) 4_554
Sb3A Sr2 3.3424(12) 10_454
Sb3A Sr1 3.4014(12) 8
Sb3A Sr4 3.4267(13) 5
Sb3A Sr4 3.4341(12) 8
Sb3A Sr2 3.4770(14) 26_545
Sb3B Sb3B 3.012(18) 8
Sb3B Sr1 3.064(6) 8
Sb3B Sr4 3.110(6) 8
Sb3B Sr3 3.394(6) 4_554
Sb3B Sr2 3.798(8) 10_454
Sb3B Sr4 3.868(7) 5
Sb4 Sr1 3.3944(8) 10_454
Sb4 Sr1 3.3944(8) 15_444
Sb4 Sr1 3.3944(8) 8
Sb4 Sr2 3.5727(9) 15_444
Sb4 Sr2 3.5727(9) 10_454
Sb4 Sr2 3.5727(9) 8
